data_1008960
loop_
_publ_author_name
'Fruchart, D'
'Convert, O'
'Wolfers, P'
'Madar, R'
'Senateur, J P'
'Fruchart, R'

_publ_section_title
;
Structure antiferromagnetique de Fe1.125 Te accompagnee d'une
deformation monoclinique
;
_journal_coden_ASTM MRBUAC
_journal_name_full 'Materials Research Bulletin'
_journal_page_first 169
_journal_page_last 174
_journal_paper_doi 10.1016/0025-5408(75)90151-8
_journal_volume 10
_journal_year 1974
_chemical_formula_structural 'Fe1.125 Te'
_chemical_formula_sum 'Fe1.125 Te'
_chemical_name_systematic 'Iron telluride (1.13/1)'
_space_group_IT_number 129
_symmetry_cell_setting tetragonal
_symmetry_space_group_name_Hall 'P 4ab 2ab -1ab'
_symmetry_space_group_name_H-M 'P 4/n m m :1'
_cell_angle_alpha 90
_cell_angle_beta 90
_cell_angle_gamma 90
_cell_formula_units_Z 2
_cell_length_a 3.8245
_cell_length_b 3.8245
_cell_length_c 6.2818
_cell_volume 91.9
_refine_ls_R_factor_all 0.033
_cod_original_sg_symbol_H-M 'P 4/n m m S'
_cod_database_code 1008960

loop_
_symmetry_equiv_pos_as_xyz
x,y,z
-x,-y,z
1/2+x,1/2+y,-z
1/2-x,1/2-y,-z
-x,y,z
x,-y,z
1/2-x,1/2+y,-z
1/2+x,1/2-y,-z
-y,x,-z
y,-x,-z
1/2-y,1/2+x,z
1/2+y,1/2-x,z
y,x,-z
-y,-x,-z
1/2+y,1/2+x,z
1/2-y,1/2-x,z

loop_
_atom_site_label
_atom_site_type_symbol
_atom_site_symmetry_multiplicity
_atom_site_Wyckoff_symbol
_atom_site_fract_x
_atom_site_fract_y
_atom_site_fract_z
_atom_site_occupancy
_atom_site_attached_hydrogens
_atom_site_calc_flag
Fe1 Fe0 2 a 0. 0. 0. 1. 0 d
Fe2 Fe0 2 c 0.5 0. 0.561 0.125(2) 0 d
Te1 Te0 2 c 0.5 0. 0.273 1. 0 d

loop_
_atom_type_symbol
_atom_type_oxidation_number
Fe0 0.000
Te0 0.000
